data_7107356
loop_
_publ_author_name
'Xiao-Li Sun'
'Wen-Chao Song'
'Shuang-Quan Zang'
'Chen-Xia Du'
'Hong-Wei Hou'
'Thomas C. W. Mak'

_publ_section_title
;
 Hierarchical assembly of a homochiral triple concentric helical system in
 a novel 3D supramolecular metal-organic framework: synthesis, crystal
 structure, and SHG properties
;
_journal_name_full Chem.Commun.
_journal_page_first 2113
_journal_paper_doi 10.1039/c2cc16779d
_journal_volume 48
_journal_year 2012
_chemical_formula_moiety '2(C27 H21 Cd N5 O5), 4(H O0.50), 2(H0.50 O0.25)'
_chemical_formula_sum 'C54 H49 Cd2 N10 O13.5'
_chemical_formula_weight 1278.83
_chemical_name_systematic
;

?

;
_space_group_IT_number 169
_symmetry_cell_setting hexagonal
_symmetry_space_group_name_Hall 'P 61'
_symmetry_space_group_name_H-M 'P 61'
_atom_sites_solution_hydrogens geom
_atom_sites_solution_primary direct
_atom_sites_solution_secondary difmap
_audit_creation_method SHELXL-97
_cell_angle_alpha 90.00
_cell_angle_beta 90.00
_cell_angle_gamma 120.00
_cell_formula_units_Z 3
_cell_length_a 21.0747(7)
_cell_length_b 21.0747(7)
_cell_length_c 11.2029(5)
_cell_measurement_reflns_used 4911
_cell_measurement_temperature 296(2)
_cell_measurement_theta_max 29.2308
_cell_measurement_theta_min 2.9469
_cell_volume 4309.1(3)
_computing_cell_refinement 'Bruker FRAMBO'
_computing_data_collection 'Bruker FRAMBO'
_computing_data_reduction 'Bruker SAINT'
_computing_molecular_graphics 'Bruker SHELXTL'
_computing_publication_material 'Bruker SHELXTL'
_computing_structure_refinement 'SHELXL-97 (Sheldrick, 1997)'
_computing_structure_solution 'SHELXS-97 (Sheldrick, 1990)'
_diffrn_ambient_temperature 296(2)
_diffrn_measured_fraction_theta_full 0.997
_diffrn_measured_fraction_theta_max 0.997
_diffrn_measurement_device_type 'multiwire proportional'
_diffrn_measurement_method 'phi and omega scans'
_diffrn_radiation_monochromator graphite
_diffrn_radiation_source 'fine-focus sealed tube'
_diffrn_radiation_type MoK\a
_diffrn_radiation_wavelength 0.71073
_diffrn_reflns_av_R_equivalents 0.0324
_diffrn_reflns_av_sigmaI/netI 0.0406
_diffrn_reflns_limit_h_max 25
_diffrn_reflns_limit_h_min -13
_diffrn_reflns_limit_k_max 25
_diffrn_reflns_limit_k_min -22
_diffrn_reflns_limit_l_max 13
_diffrn_reflns_limit_l_min -7
_diffrn_reflns_number 8306
_diffrn_reflns_theta_full 25.00
_diffrn_reflns_theta_max 25.00
_diffrn_reflns_theta_min 2.95
_exptl_absorpt_coefficient_mu 0.811
_exptl_absorpt_correction_T_max 0.8612
_exptl_absorpt_correction_T_min 0.8482
_exptl_absorpt_correction_type multi-scan
_exptl_absorpt_process_details 'SADABS(Bruker, 2009)'
_exptl_crystal_density_diffrn 1.478
_exptl_crystal_density_method 'not measured'
_exptl_crystal_F_000 1941
_exptl_crystal_size_max 0.21
_exptl_crystal_size_mid 0.20
_exptl_crystal_size_min 0.19
_refine_diff_density_max 0.421
_refine_diff_density_min -0.276
_refine_diff_density_rms 0.060
_refine_ls_abs_structure_details 'Flack H D (1983), Acta Cryst. A39, 876-881'
_refine_ls_abs_structure_Flack 0.00(3)
_refine_ls_extinction_method none
_refine_ls_goodness_of_fit_ref 1.042
_refine_ls_hydrogen_treatment constr
_refine_ls_matrix_type full
_refine_ls_number_parameters 371
_refine_ls_number_reflns 3563
_refine_ls_number_restraints 7
_refine_ls_restrained_S_all 1.041
_refine_ls_R_factor_all 0.0471
_refine_ls_R_factor_gt 0.0366
_refine_ls_shift/su_max 0.001
_refine_ls_shift/su_mean 0.000
_refine_ls_structure_factor_coef Fsqd
_refine_ls_weighting_details 'calc w=1/[\s^2^(Fo^2^)+(0.0467P)^2^+0.0000P] where P=(Fo^2^+2Fc^2^)/3'
_refine_ls_weighting_scheme calc
_refine_ls_wR_factor_gt 0.0800
_refine_ls_wR_factor_ref 0.0829
_reflns_number_gt 3052
_reflns_number_total 3563
_reflns_threshold_expression >2sigma(I)
_cod_data_source_file c2cc16779d.txt
_cod_data_source_block a
_cod_original_sg_symbol_H-M P6(1)
_cod_original_formula_sum 'C54 H49 Cd2 N10 O13.50'
_cod_database_code 7107356

loop_
_symmetry_equiv_pos_as_xyz
'x, y, z'
'x-y, x, z+1/6'
'-y, x-y, z+1/3'
'-x, -y, z+1/2'
'-x+y, -x, z+2/3'
'y, -x+y, z+5/6'

loop_
_atom_site_label
_atom_site_type_symbol
_atom_site_fract_x
_atom_site_fract_y
_atom_site_fract_z
_atom_site_U_iso_or_equiv
_atom_site_adp_type
_atom_site_occupancy
_atom_site_symmetry_multiplicity
_atom_site_calc_flag
_atom_site_refinement_flags
Cd1 Cd 0.57100(2) 0.54737(2) 0.06081(4) 0.04381(13) Uani 1 1 d .
O1 O 0.4508(3) 0.4738(3) 0.0057(5) 0.0569(13) Uani 1 1 d .
O2 O 0.4722(2) 0.4553(2) 0.1896(4) 0.0561(12) Uani 1 1 d .
O3 O 0.3741(2) 0.4639(2) 0.3754(4) 0.0517(10) Uani 1 1 d .
O4 O 0.3833(2) 0.3656(2) 0.4095(4) 0.0546(11) Uani 1 1 d .
O5 O 0.1493(5) 0.2505(5) 0.7144(8) 0.175(4) Uani 1 1 d .
O1W O 0.4673(3) 0.3155(3) 0.2675(5) 0.0941(18) Uani 1 1 d .
H1WB H 0.4428 0.3298 0.3086 0.141 Uiso 1 1 d R
H1WA H 0.4936 0.3532 0.2254 0.141 Uiso 1 1 d R
O2W O 0.1094(12) 0.1315(10) 0.8418(15) 0.218(10) Uani 0.50 1 d P
H2WA H 0.1220 0.1705 0.8026 0.327 Uiso 0.50 1 d PR
H2WB H 0.1159 0.1001 0.7959 0.327 Uiso 0.50 1 d PR
O3W O 0.978(4) 0.045(4) 0.687(8) 0.31(3) Uani 0.25 1 d PU
H3WB H 1.0136 0.0676 0.7272 0.465 Uiso 0.25 1 d PR
H3WA H 0.9546 0.0006 0.7112 0.465 Uiso 0.25 1 d PR
N1 N 0.6380(3) 0.5080(3) 0.1540(4) 0.0478(13) Uani 1 1 d .
N2 N 0.7209(3) 0.4793(3) 0.2058(4) 0.0419(11) Uani 1 1 d .
N3 N 0.6743(3) 0.1161(3) 0.1889(4) 0.0481(13) Uani 1 1 d .
N4 N 0.6312(3) 0.0524(3) 0.0249(4) 0.0478(13) Uani 1 1 d .
N5 N 0.2157(3) 0.2938(3) 0.3663(6) 0.0622(18) Uani 1 1 d .
C1 C 0.4289(3) 0.4421(3) 0.1050(7) 0.0418(18) Uani 1 1 d .
C2 C 0.3634(3) 0.4019(3) 0.3471(5) 0.0432(15) Uani 1 1 d .
C3 C 0.3500(3) 0.3849(3) 0.1211(6) 0.0433(14) Uani 1 1 d .
C4 C 0.3204(3) 0.3669(3) 0.2366(6) 0.0442(14) Uani 1 1 d .
C5 C 0.2467(4) 0.3130(3) 0.2476(7) 0.0569(18) Uani 1 1 d .
C6 C 0.2048(4) 0.2787(4) 0.1498(8) 0.070(2) Uani 1 1 d .
H6 H 0.1556 0.2435 0.1590 0.084 Uiso 1 1 calc R
C7 C 0.2352(4) 0.2960(5) 0.0381(8) 0.079(2) Uani 1 1 d .
H7 H 0.2073 0.2710 -0.0281 0.095 Uiso 1 1 calc R
C8 C 0.3061(4) 0.3497(4) 0.0237(6) 0.0613(19) Uani 1 1 d .
H8 H 0.3254 0.3629 -0.0529 0.074 Uiso 1 1 calc R
C9 C 0.2078(5) 0.2341(6) 0.4204(10) 0.109(4) Uani 1 1 d .
H9 H 0.2181 0.2021 0.3786 0.131 Uiso 1 1 calc R
C10 C 0.1845(6) 0.2187(7) 0.5383(13) 0.125(4) Uani 1 1 d .
H10 H 0.1794 0.1763 0.5732 0.150 Uiso 1 1 calc R
C11 C 0.1684(5) 0.2648(8) 0.6068(11) 0.119(4) Uani 1 1 d .
C12 C 0.1758(6) 0.3253(6) 0.5419(10) 0.115(4) Uani 1 1 d .
H12 H 0.1635 0.3573 0.5788 0.138 Uiso 1 1 calc R
C13 C 0.1995(5) 0.3383(5) 0.4307(9) 0.089(3) Uani 1 1 d .
H13 H 0.2055 0.3806 0.3943 0.107 Uiso 1 1 calc R
C14 C 0.6381(4) 0.5012(4) 0.2769(6) 0.0547(17) Uani 1 1 d .
H14 H 0.6077 0.5077 0.3295 0.066 Uiso 1 1 calc R
C15 C 0.6889(4) 0.4838(4) 0.3084(6) 0.0546(17) Uani 1 1 d .
H15 H 0.7001 0.4763 0.3855 0.066 Uiso 1 1 calc R
C16 C 0.6895(3) 0.4948(3) 0.1179(5) 0.0446(15) Uani 1 1 d .
H16 H 0.7025 0.4963 0.0382 0.054 Uiso 1 1 calc R
C17 C 0.7762(3) 0.4567(3) 0.1979(6) 0.0507(17) Uani 1 1 d .
H17A H 0.8168 0.4875 0.2501 0.061 Uiso 1 1 calc R
H17B H 0.7948 0.4643 0.1168 0.061 Uiso 1 1 calc R
C18 C 0.7476(3) 0.3789(3) 0.2309(6) 0.0391(13) Uani 1 1 d .
C19 C 0.7942(3) 0.3588(3) 0.2883(5) 0.0414(14) Uani 1 1 d .
H19 H 0.8412 0.3947 0.3101 0.050 Uiso 1 1 calc R
C20 C 0.7707(3) 0.2856(3) 0.3128(5) 0.0431(14) Uani 1 1 d .
H20 H 0.8025 0.2731 0.3496 0.052 Uiso 1 1 calc R
C21 C 0.7007(3) 0.2312(3) 0.2831(5) 0.0397(14) Uani 1 1 d .
C22 C 0.6540(3) 0.2526(3) 0.2296(6) 0.0451(13) Uani 1 1 d .
H22 H 0.6063 0.2169 0.2108 0.054 Uiso 1 1 calc R
C23 C 0.6765(3) 0.3238(3) 0.2047(5) 0.0399(14) Uani 1 1 d .
H23 H 0.6440 0.3359 0.1696 0.048 Uiso 1 1 calc R
C24 C 0.6758(4) 0.1519(3) 0.3007(6) 0.0536(17) Uani 1 1 d .
H24A H 0.7085 0.1472 0.3562 0.064 Uiso 1 1 calc R
H24B H 0.6271 0.1277 0.3354 0.064 Uiso 1 1 calc R
C25 C 0.7321(4) 0.1208(4) 0.1286(7) 0.0620(18) Uani 1 1 d .
H25 H 0.7810 0.1467 0.1518 0.074 Uiso 1 1 calc R
C26 C 0.7057(4) 0.0811(4) 0.0296(6) 0.0601(19) Uani 1 1 d .
H26 H 0.7335 0.0740 -0.0276 0.072 Uiso 1 1 calc R
C27 C 0.6148(3) 0.0746(3) 0.1243(5) 0.0433(14) Uani 1 1 d .
H27 H 0.5676 0.0626 0.1463 0.052 Uiso 1 1 calc R

loop_
_atom_site_aniso_label
_atom_site_aniso_U_11
_atom_site_aniso_U_22
_atom_site_aniso_U_33
_atom_site_aniso_U_23
_atom_site_aniso_U_13
_atom_site_aniso_U_12
Cd1 0.0566(3) 0.0559(3) 0.02989(19) -0.0002(2) 0.0001(2) 0.0363(3)
O1 0.059(3) 0.077(3) 0.035(3) 0.007(3) 0.003(3) 0.035(3)
O2 0.049(2) 0.073(3) 0.037(3) 0.003(2) -0.005(2) 0.024(2)
O3 0.067(3) 0.057(3) 0.039(2) -0.005(2) 0.001(2) 0.037(2)
O4 0.071(3) 0.056(2) 0.041(3) 0.000(2) -0.009(2) 0.035(2)
O5 0.147(7) 0.225(9) 0.104(6) 0.067(7) 0.067(6) 0.057(6)
O1W 0.142(5) 0.103(4) 0.067(4) -0.004(3) -0.011(3) 0.083(4)
O2W 0.28(2) 0.147(15) 0.122(15) 0.068(12) -0.011(15) 0.032(16)
O3W 0.32(4) 0.31(4) 0.32(4) 0.01(2) -0.01(2) 0.17(2)
N1 0.059(3) 0.065(3) 0.031(3) 0.000(3) -0.003(3) 0.039(3)
N2 0.051(3) 0.052(3) 0.033(3) 0.004(2) 0.002(2) 0.033(2)
N3 0.057(3) 0.041(3) 0.044(3) -0.005(2) -0.008(3) 0.023(3)
N4 0.050(3) 0.049(3) 0.041(3) -0.004(2) -0.004(2) 0.022(3)
N5 0.049(3) 0.062(4) 0.073(5) 0.016(3) 0.012(3) 0.026(3)
C1 0.056(4) 0.056(4) 0.028(3) -0.008(3) -0.003(3) 0.039(3)
C2 0.043(4) 0.054(4) 0.030(3) 0.001(3) 0.005(3) 0.022(3)
C3 0.050(4) 0.050(4) 0.039(3) -0.008(3) -0.006(3) 0.032(3)
C4 0.048(3) 0.050(3) 0.043(3) 0.001(3) -0.003(3) 0.031(3)
C5 0.048(4) 0.055(4) 0.065(5) -0.001(4) -0.005(4) 0.024(3)
C6 0.040(4) 0.064(4) 0.083(6) -0.011(5) -0.011(4) 0.009(3)
C7 0.065(5) 0.090(6) 0.077(7) -0.034(5) -0.033(5) 0.036(5)
C8 0.075(5) 0.075(5) 0.042(4) -0.012(3) -0.017(4) 0.044(4)
C9 0.104(7) 0.129(8) 0.116(9) 0.048(7) 0.042(7) 0.074(6)
C10 0.116(9) 0.135(9) 0.121(11) 0.070(9) 0.028(8) 0.061(8)
C11 0.068(6) 0.159(11) 0.087(8) 0.004(9) 0.016(6) 0.026(7)
C12 0.125(8) 0.101(7) 0.082(7) 0.012(6) 0.046(7) 0.030(6)
C13 0.083(6) 0.080(6) 0.089(7) 0.024(5) 0.026(5) 0.030(5)
C14 0.078(5) 0.072(4) 0.034(3) 0.003(3) 0.009(3) 0.052(4)
C15 0.071(4) 0.067(4) 0.034(4) 0.000(3) -0.006(3) 0.042(4)
C16 0.054(4) 0.050(4) 0.032(3) 0.000(3) 0.003(3) 0.027(3)
C17 0.039(3) 0.051(4) 0.061(5) 0.010(3) 0.007(3) 0.022(3)
C18 0.040(3) 0.046(3) 0.034(3) -0.006(3) 0.006(3) 0.024(3)
C19 0.032(3) 0.045(3) 0.046(3) -0.009(3) -0.011(3) 0.019(3)
C20 0.047(4) 0.048(4) 0.035(3) -0.001(3) -0.003(3) 0.024(3)
C21 0.044(3) 0.046(3) 0.024(3) -0.004(3) -0.001(3) 0.018(3)
C22 0.033(3) 0.053(4) 0.032(3) -0.005(3) 0.000(3) 0.008(3)
C23 0.031(3) 0.053(4) 0.036(4) -0.012(3) -0.009(3) 0.022(3)
C24 0.068(4) 0.054(4) 0.030(3) -0.001(3) -0.011(3) 0.024(3)
C25 0.054(4) 0.062(4) 0.068(5) -0.013(4) -0.013(4) 0.028(4)
C26 0.062(5) 0.063(4) 0.062(5) -0.009(4) 0.001(4) 0.037(4)
C27 0.045(4) 0.039(3) 0.037(3) -0.001(3) -0.003(3) 0.014(3)

loop_
_atom_type_symbol
_atom_type_description
_atom_type_scat_dispersion_real
_atom_type_scat_dispersion_imag
_atom_type_scat_source
C C 0.0033 0.0016 'International Tables Vol C Tables 4.2.6.8 and 6.1.1.4'
H H 0.0000 0.0000 'International Tables Vol C Tables 4.2.6.8 and 6.1.1.4'
N N 0.0061 0.0033 'International Tables Vol C Tables 4.2.6.8 and 6.1.1.4'
O O 0.0106 0.0060 'International Tables Vol C Tables 4.2.6.8 and 6.1.1.4'
Cd Cd -0.8075 1.2024 'International Tables Vol C Tables 4.2.6.8 and 6.1.1.4'

loop_
_geom_angle_atom_site_label_1
_geom_angle_atom_site_label_2
_geom_angle_atom_site_label_3
_geom_angle
_geom_angle_site_symmetry_1
_geom_angle_site_symmetry_3
N1 Cd1 N4 100.26(18) . 2
N1 Cd1 O1 124.47(19) . .
N4 Cd1 O1 109.27(18) 2 .
N1 Cd1 O4 123.15(17) . 4_664
N4 Cd1 O4 90.95(16) 2 4_664
O1 Cd1 O4 102.65(16) . 4_664
N1 Cd1 O3 86.75(16) . 4_664
N4 Cd1 O3 141.37(16) 2 4_664
O1 Cd1 O3 96.95(16) . 4_664
O4 Cd1 O3 55.06(14) 4_664 4_664
N1 Cd1 O2 82.87(17) . .
N4 Cd1 O2 86.46(16) 2 .
O1 Cd1 O2 54.34(16) . .
O4 Cd1 O2 153.83(14) 4_664 .
O3 Cd1 O2 132.17(14) 4_664 .
N1 Cd1 C2 105.56(19) . 4_664
N4 Cd1 C2 116.54(19) 2 4_664
O1 Cd1 C2 101.66(18) . 4_664
O4 Cd1 C2 27.59(15) 4_664 4_664
O3 Cd1 C2 27.49(15) 4_664 4_664
O2 Cd1 C2 152.69(16) . 4_664
N1 Cd1 C1 104.8(2) . .
N4 Cd1 C1 98.0(2) 2 .
O1 Cd1 C1 27.24(15) . .
O4 Cd1 C1 128.71(19) 4_664 .
O3 Cd1 C1 116.99(19) 4_664 .
O2 Cd1 C1 27.11(18) . .
C2 Cd1 C1 128.1(2) 4_664 .
C1 O1 Cd1 96.3(4) . .
C1 O2 Cd1 88.1(4) . .
C2 O3 Cd1 87.8(3) . 4_665
C2 O4 Cd1 93.3(3) . 4_665
C16 N1 C14 103.9(5) . .
C16 N1 Cd1 133.0(4) . .
C14 N1 Cd1 122.7(4) . .
C16 N2 C15 106.7(5) . .
C16 N2 C17 127.9(5) . .
C15 N2 C17 125.2(5) . .
C27 N3 C25 107.1(5) . .
C27 N3 C24 125.4(6) . .
C25 N3 C24 127.4(6) . .
C27 N4 C26 104.8(5) . .
C27 N4 Cd1 123.7(4) . 6_554
C26 N4 Cd1 131.3(4) . 6_554
C9 N5 C13 117.2(8) . .
C9 N5 C5 120.6(7) . .
C13 N5 C5 122.0(6) . .
O2 C1 O1 121.2(6) . .
O2 C1 C3 118.8(7) . .
O1 C1 C3 119.9(6) . .
O2 C1 Cd1 64.8(3) . .
O1 C1 Cd1 56.5(4) . .
C3 C1 Cd1 176.4(5) . .
O3 C2 O4 123.7(5) . .
O3 C2 C4 118.4(5) . .
O4 C2 C4 117.8(5) . .
O3 C2 Cd1 64.7(3) . 4_665
O4 C2 Cd1 59.1(3) . 4_665
C4 C2 Cd1 173.5(4) . 4_665
C8 C3 C4 119.6(6) . .
C8 C3 C1 120.8(6) . .
C4 C3 C1 119.6(6) . .
C5 C4 C3 117.7(6) . .
C5 C4 C2 118.8(6) . .
C3 C4 C2 123.5(5) . .
C6 C5 C4 121.4(7) . .
C6 C5 N5 120.5(6) . .
C4 C5 N5 118.1(6) . .
C5 C6 C7 119.9(7) . .
C8 C7 C6 120.3(7) . .
C7 C8 C3 121.0(7) . .
N5 C9 C10 121.1(11) . .
C9 C10 C11 122.4(11) . .
O5 C11 C10 121.0(14) . .
O5 C11 C12 126.1(14) . .
C10 C11 C12 112.9(10) . .
C13 C12 C11 122.3(11) . .
C12 C13 N5 124.0(9) . .
C15 C14 N1 109.4(6) . .
C14 C15 N2 106.8(6) . .
N1 C16 N2 113.1(5) . .
N2 C17 C18 113.2(5) . .
C23 C18 C19 117.9(5) . .
C23 C18 C17 122.9(5) . .
C19 C18 C17 119.2(5) . .
C20 C19 C18 120.6(5) . .
C21 C20 C19 120.8(5) . .
C20 C21 C22 117.8(5) . .
C20 C21 C24 121.9(6) . .
C22 C21 C24 120.3(5) . .
C23 C22 C21 121.9(5) . .
C22 C23 C18 120.9(5) . .
N3 C24 C21 111.8(5) . .
C26 C25 N3 107.0(6) . .
C25 C26 N4 109.6(6) . .
N4 C27 N3 111.5(5) . .

loop_
_geom_bond_atom_site_label_1
_geom_bond_atom_site_label_2
_geom_bond_distance
_geom_bond_site_symmetry_2
Cd1 N1 2.224(5) .
Cd1 N4 2.236(5) 2
Cd1 O1 2.296(6) .
Cd1 O4 2.323(4) 4_664
Cd1 O3 2.446(4) 4_664
Cd1 O2 2.479(4) .
Cd1 C2 2.704(6) 4_664
Cd1 C1 2.738(7) .
O1 C1 1.260(7) .
O2 C1 1.248(8) .
O3 C2 1.249(7) .
O3 Cd1 2.446(4) 4_665
O4 C2 1.254(7) .
O4 Cd1 2.323(4) 4_665
O5 C11 1.258(13) .
N1 C16 1.311(7) .
N1 C14 1.385(7) .
N2 C16 1.316(7) .
N2 C15 1.359(8) .
N2 C17 1.467(7) .
N3 C27 1.329(7) .
N3 C25 1.353(9) .
N3 C24 1.454(7) .
N4 C27 1.318(7) .
N4 C26 1.373(8) .
N4 Cd1 2.236(5) 6_554
N5 C9 1.330(11) .
N5 C13 1.356(10) .
N5 C5 1.447(9) .
C1 C3 1.497(9) .
C2 C4 1.493(8) .
C2 Cd1 2.704(6) 4_665
C3 C8 1.383(8) .
C3 C4 1.405(9) .
C4 C5 1.397(8) .
C5 C6 1.366(10) .
C6 C7 1.370(12) .
C7 C8 1.359(10) .
C9 C10 1.390(15) .
C10 C11 1.407(16) .
C11 C12 1.407(16) .
C12 C13 1.319(12) .
C14 C15 1.339(9) .
C17 C18 1.483(8) .
C18 C23 1.393(7) .
C18 C19 1.406(8) .
C19 C20 1.392(8) .
C20 C21 1.382(8) .
C21 C22 1.404(8) .
C21 C24 1.493(8) .
C22 C23 1.359(8) .
C25 C26 1.331(9) .

loop_
_geom_hbond_atom_site_label_D
_geom_hbond_atom_site_label_H
_geom_hbond_atom_site_label_A
_geom_hbond_distance_DH
_geom_hbond_distance_HA
_geom_hbond_distance_DA
_geom_hbond_angle_DHA
_geom_hbond_site_symmetry_A
O1W H1WB O4 0.85 2.09 2.941(7) 179.6 .
O1W H1WA O2 0.85 2.44 3.023(7) 126.4 .
O2W H2WA O5 0.85 1.78 2.632(18) 177.2 .
O2W H2WB O2W 0.90 2.28 3.177(15) 178.4 6_554
O3W H3WB O2W 0.80 2.20 3.00(8) 178.5 1_655
O3W H3WA O3W 0.85 1.66 2.24(3) 123.4 2_545

loop_
_geom_torsion_atom_site_label_1
_geom_torsion_atom_site_label_2
_geom_torsion_atom_site_label_3
_geom_torsion_atom_site_label_4
_geom_torsion
_geom_torsion_site_symmetry_1
N1 Cd1 O1 C1 48.8(4) .
N4 Cd1 O1 C1 -69.2(4) 2
O4 Cd1 O1 C1 -164.7(4) 4_664
O3 Cd1 O1 C1 139.6(4) 4_664
O2 Cd1 O1 C1 1.5(3) .
C2 Cd1 O1 C1 167.1(4) 4_664
N1 Cd1 O2 C1 -143.9(4) .
N4 Cd1 O2 C1 115.3(4) 2
O1 Cd1 O2 C1 -1.5(3) .
O4 Cd1 O2 C1 30.4(5) 4_664
O3 Cd1 O2 C1 -64.8(4) 4_664
C2 Cd1 O2 C1 -33.6(6) 4_664
N4 Cd1 N1 C16 -134.7(6) 2
O1 Cd1 N1 C16 103.2(6) .
O4 Cd1 N1 C16 -36.8(6) 4_664
O3 Cd1 N1 C16 7.0(6) 4_664
O2 Cd1 N1 C16 140.2(6) .
C2 Cd1 N1 C16 -13.3(6) 4_664
C1 Cd1 N1 C16 124.1(6) .
N4 Cd1 N1 C14 36.2(6) 2
O1 Cd1 N1 C14 -85.9(6) .
O4 Cd1 N1 C14 134.1(5) 4_664
O3 Cd1 N1 C14 177.9(6) 4_664
O2 Cd1 N1 C14 -48.9(6) .
C2 Cd1 N1 C14 157.6(5) 4_664
C1 Cd1 N1 C14 -65.0(6) .
Cd1 O2 C1 O1 2.6(6) .
Cd1 O2 C1 C3 179.6(5) .
Cd1 O1 C1 O2 -2.8(6) .
Cd1 O1 C1 C3 -179.8(5) .
N1 Cd1 C1 O2 37.2(4) .
N4 Cd1 C1 O2 -65.7(4) 2
O1 Cd1 C1 O2 177.3(6) .
O4 Cd1 C1 O2 -163.4(3) 4_664
O3 Cd1 C1 O2 131.2(4) 4_664
C2 Cd1 C1 O2 161.2(3) 4_664
N1 Cd1 C1 O1 -140.1(4) .
N4 Cd1 C1 O1 117.0(4) 2
O4 Cd1 C1 O1 19.3(5) 4_664
O3 Cd1 C1 O1 -46.2(4) 4_664
O2 Cd1 C1 O1 -177.3(6) .
C2 Cd1 C1 O1 -16.1(5) 4_664
Cd1 O3 C2 O4 -2.4(6) 4_665
Cd1 O3 C2 C4 173.6(5) 4_665
Cd1 O4 C2 O3 2.6(6) 4_665
Cd1 O4 C2 C4 -173.5(4) 4_665
O2 C1 C3 C8 -156.7(6) .
O1 C1 C3 C8 20.3(9) .
O2 C1 C3 C4 23.4(8) .
O1 C1 C3 C4 -159.6(5) .
C8 C3 C4 C5 0.3(8) .
C1 C3 C4 C5 -179.8(5) .
C8 C3 C4 C2 -179.9(6) .
C1 C3 C4 C2 0.0(8) .
O3 C2 C4 C5 -100.8(7) .
O4 C2 C4 C5 75.5(7) .
O3 C2 C4 C3 79.4(7) .
O4 C2 C4 C3 -104.3(7) .
C3 C4 C5 C6 0.3(9) .
C2 C4 C5 C6 -179.5(6) .
C3 C4 C5 N5 179.7(6) .
C2 C4 C5 N5 -0.1(9) .
C9 N5 C5 C6 79.4(10) .
C13 N5 C5 C6 -106.3(8) .
C9 N5 C5 C4 -100.0(9) .
C13 N5 C5 C4 74.2(9) .
C4 C5 C6 C7 1.1(11) .
N5 C5 C6 C7 -178.3(7) .
C5 C6 C7 C8 -3.0(12) .
C6 C7 C8 C3 3.6(12) .
C4 C3 C8 C7 -2.3(10) .
C1 C3 C8 C7 177.8(6) .
C13 N5 C9 C10 -0.5(13) .
C5 N5 C9 C10 174.0(8) .
N5 C9 C10 C11 -0.3(17) .
C9 C10 C11 O5 -178.1(10) .
C9 C10 C11 C12 2.3(16) .
O5 C11 C12 C13 176.7(11) .
C10 C11 C12 C13 -3.7(16) .
C11 C12 C13 N5 3.2(17) .
C9 N5 C13 C12 -0.9(13) .
C5 N5 C13 C12 -175.3(9) .
C16 N1 C14 C15 -0.5(8) .
Cd1 N1 C14 C15 -173.6(4) .
N1 C14 C15 N2 -0.2(8) .
C16 N2 C15 C14 0.8(7) .
C17 N2 C15 C14 -175.6(5) .
C14 N1 C16 N2 1.0(7) .
Cd1 N1 C16 N2 173.1(4) .
C15 N2 C16 N1 -1.2(7) .
C17 N2 C16 N1 175.1(5) .
C16 N2 C17 C18 -109.5(7) .
C15 N2 C17 C18 66.2(8) .
N2 C17 C18 C23 35.6(9) .
N2 C17 C18 C19 -146.3(5) .
C23 C18 C19 C20 2.9(9) .
C17 C18 C19 C20 -175.3(6) .
C18 C19 C20 C21 -1.1(9) .
C19 C20 C21 C22 -1.1(8) .
C19 C20 C21 C24 175.7(6) .
C20 C21 C22 C23 1.5(9) .
C24 C21 C22 C23 -175.4(6) .
C21 C22 C23 C18 0.3(9) .
C19 C18 C23 C22 -2.5(9) .
C17 C18 C23 C22 175.6(6) .
C27 N3 C24 C21 -100.5(7) .
C25 N3 C24 C21 76.4(8) .
C20 C21 C24 N3 -103.0(6) .
C22 C21 C24 N3 73.8(7) .
C27 N3 C25 C26 -0.7(7) .
C24 N3 C25 C26 -178.0(5) .
N3 C25 C26 N4 1.4(8) .
C27 N4 C26 C25 -1.6(7) .
Cd1 N4 C26 C25 -176.4(5) 6_554
C26 N4 C27 N3 1.2(7) .
Cd1 N4 C27 N3 176.5(4) 6_554
C25 N3 C27 N4 -0.3(7) .
C24 N3 C27 N4 177.1(5) .
